data_4060578
loop_
_publ_author_name
'Sasaki, Shigeru'
'Murakami, Fumiki'
'Yoshifuji, Masaaki'

_journal_issue 1
_journal_name_full Organometallics
_journal_page_first 140
_journal_page_last 147
_journal_paper_doi 10.1021/om050522t
_journal_volume 25
_journal_year 2006
_chemical_formula_moiety 'C28 H34 As I'
_chemical_formula_sum 'C28 H34 As I'
_chemical_formula_weight 572.40
_chemical_melting_point 484.4(3)
_space_group_IT_number 2
_symmetry_cell_setting triclinic
_symmetry_Int_Tables_number 2
_symmetry_space_group_name_Hall '-P 1'
_symmetry_space_group_name_H-M 'P -1'
_cell_angle_alpha 103.961(9)
_cell_angle_beta 101.889(9)
_cell_angle_gamma 97.284(9)
_cell_formula_units_Z 2
_cell_length_a 10.764(1)
_cell_length_b 14.461(2)
_cell_length_c 8.748(1)
_cell_measurement_temperature 296.2
_cell_volume 1270.6(3)
_exptl_crystal_density_diffrn 1.496
_cod_depositor_comments
;
The following automatic conversions were performed:

'_chemical_melting_point' value '484.15-484.65' was changed to
'484.4(3)' - the average value was taken and precision was estimated.

Automatic conversion script
Id: cif_fix_values 1646 2011-03-28 12:23:43Z adriana 
;
_cod_database_code 4060578

loop_
_symmetry_equiv_pos_as_xyz
x,y,z
-x,-y,-z

loop_
_atom_site_label
_atom_site_type_symbol
_atom_site_fract_x
_atom_site_fract_y
_atom_site_fract_z
_atom_site_U_iso_or_equiv
_atom_site_adp_type
_atom_site_occupancy
_atom_site_calc_flag
_atom_site_refinement_flags
_atom_site_disorder_assembly
_atom_site_disorder_group
I(1) I -0.30803(5) 0.02647(4) 0.44813(6) 0.0756(2) Uani 1.00 d . . .
As(1) As 0.21061(5) 0.33078(4) 1.00047(6) 0.0391(2) Uani 1.00 d . . .
C(1) C 0.0517(5) 0.2332(4) 0.8796(6) 0.037(1) Uani 1.00 d . . .
C(2) C -0.0475(5) 0.2744(4) 0.8047(7) 0.044(2) Uani 1.00 d . . .
C(3) C -0.1500(5) 0.2162(4) 0.6800(7) 0.046(2) Uani 1.00 d . . .
C(4) C -0.1522(5) 0.1170(4) 0.6351(6) 0.043(1) Uani 1.00 d . . .
C(5) C -0.0593(5) 0.0733(4) 0.7123(6) 0.041(1) Uani 1.00 d . . .
C(6) C 0.0423(5) 0.1320(4) 0.8378(6) 0.039(1) Uani 1.00 d . . .
C(7) C -0.0492(6) 0.3812(4) 0.8630(8) 0.061(2) Uani 1.00 d . . .
C(8) C -0.2545(7) 0.2619(5) 0.5953(9) 0.069(2) Uani 1.00 d . . .
C(9) C -0.0656(7) -0.0352(4) 0.6628(8) 0.058(2) Uani 1.00 d . . .
C(10) C 0.1345(6) 0.0846(4) 0.9322(7) 0.048(2) Uani 1.00 d . . .
C(11) C 0.3529(5) 0.2565(4) 1.0062(6) 0.039(1) Uani 1.00 d . . .
C(12) C 0.3939(5) 0.2362(4) 0.8606(6) 0.044(1) Uani 1.00 d . . .
C(13) C 0.4965(6) 0.1902(4) 0.8504(7) 0.053(2) Uani 1.00 d . . .
C(14) C 0.5627(6) 0.1596(5) 0.9776(8) 0.055(2) Uani 1.00 d . . .
C(15) C 0.5231(5) 0.1802(4) 1.1171(7) 0.051(2) Uani 1.00 d . . .
C(16) C 0.4198(5) 0.2270(4) 1.1368(6) 0.043(1) Uani 1.00 d . . .
C(17) C 0.3255(6) 0.2647(5) 0.7133(7) 0.059(2) Uani 1.00 d . . .
C(18) C 0.6735(7) 0.1055(6) 0.9589(10) 0.075(2) Uani 1.00 d . . .
C(19) C 0.3834(6) 0.2394(5) 1.2979(7) 0.056(2) Uani 1.00 d . . .
C(20) C 0.2053(5) 0.3846(4) 1.2284(6) 0.041(1) Uani 1.00 d . . .
C(21) C 0.3024(5) 0.4663(4) 1.3100(7) 0.046(2) Uani 1.00 d . . .
C(22) C 0.3089(6) 0.5159(4) 1.4696(7) 0.050(2) Uani 1.00 d . . .
C(23) C 0.2196(6) 0.4884(4) 1.5508(7) 0.053(2) Uani 1.00 d . . .
C(24) C 0.1224(6) 0.4093(4) 1.4674(7) 0.053(2) Uani 1.00 d . . .
C(25) C 0.1133(5) 0.3559(4) 1.3080(7) 0.044(2) Uani 1.00 d . . .
C(26) C 0.4052(6) 0.5038(5) 1.2304(8) 0.062(2) Uani 1.00 d . . .
C(27) C 0.2296(7) 0.5441(5) 1.7256(8) 0.069(2) Uani 1.00 d . . .
C(28) C 0.0065(7) 0.2694(5) 1.2320(8) 0.061(2) Uani 1.00 d . . .
H(1) H 0.0278 0.4118 0.9500 0.0738 Uiso 1.00 calc . . .
H(2) H -0.1221 0.3906 0.9066 0.0738 Uiso 1.00 calc . . .
H(3) H -0.0495 0.4108 0.7788 0.0738 Uiso 1.00 calc . . .
H(4) H -0.2966 0.2942 0.6728 0.0813 Uiso 1.00 calc . . .
H(5) H -0.3175 0.2117 0.5140 0.0813 Uiso 1.00 calc . . .
H(6) H -0.2181 0.3061 0.5464 0.0813 Uiso 1.00 calc . . .
H(7) H -0.0739 -0.0607 0.7529 0.0722 Uiso 1.00 calc . . .
H(8) H -0.1417 -0.0656 0.5758 0.0722 Uiso 1.00 calc . . .
H(9) H 0.0078 -0.0509 0.6288 0.0722 Uiso 1.00 calc . . .
H(10) H 0.1992 0.1334 1.0162 0.0595 Uiso 1.00 calc . . .
H(11) H 0.0904 0.0447 0.9845 0.0595 Uiso 1.00 calc . . .
H(12) H 0.1778 0.0460 0.8641 0.0595 Uiso 1.00 calc . . .
H(13) H 0.5226 0.1781 0.7504 0.0632 Uiso 1.00 calc . . .
H(14) H 0.5675 0.1600 1.2078 0.0606 Uiso 1.00 calc . . .
H(15) H 0.2560 0.2947 0.7363 0.0730 Uiso 1.00 calc . . .
H(16) H 0.2910 0.2064 0.6238 0.0730 Uiso 1.00 calc . . .
H(17) H 0.3840 0.3060 0.6817 0.0730 Uiso 1.00 calc . . .
H(18) H 0.6550 0.0435 0.9756 0.0902 Uiso 1.00 calc . . .
H(19) H 0.6865 0.0984 0.8522 0.0902 Uiso 1.00 calc . . .
H(20) H 0.7510 0.1418 1.0361 0.0902 Uiso 1.00 calc . . .
H(21) H 0.3116 0.2722 1.2992 0.0704 Uiso 1.00 calc . . .
H(22) H 0.3603 0.1780 1.3171 0.0704 Uiso 1.00 calc . . .
H(23) H 0.4545 0.2771 1.3851 0.0704 Uiso 1.00 calc . . .
H(24) H 0.3768 0.5710 1.5255 0.0596 Uiso 1.00 calc . . .
H(25) H 0.0585 0.3891 1.5229 0.0638 Uiso 1.00 calc . . .
H(26) H 0.3922 0.4634 1.1213 0.0757 Uiso 1.00 calc . . .
H(27) H 0.4898 0.5008 1.2899 0.0757 Uiso 1.00 calc . . .
H(28) H 0.4021 0.5680 1.2281 0.0757 Uiso 1.00 calc . . .
H(29) H 0.3100 0.5420 1.7929 0.0821 Uiso 1.00 calc . . .
H(30) H 0.2235 0.6101 1.7317 0.0821 Uiso 1.00 calc . . .
H(31) H 0.1611 0.5160 1.7633 0.0821 Uiso 1.00 calc . . .
H(32) H -0.0763 0.2897 1.2292 0.0724 Uiso 1.00 calc . . .
H(33) H 0.0087 0.2392 1.1241 0.0724 Uiso 1.00 calc . . .
H(34) H 0.0122 0.2239 1.2944 0.0724 Uiso 1.00 calc . . .

loop_
_atom_site_aniso_label
_atom_site_aniso_U_11
_atom_site_aniso_U_22
_atom_site_aniso_U_33
_atom_site_aniso_U_12
_atom_site_aniso_U_13
_atom_site_aniso_U_23
I(1) 0.0654(3) 0.0688(3) 0.0680(3) -0.0047(2) -0.0124(2) 0.0061(2)
As(1) 0.0390(3) 0.0360(3) 0.0389(3) 0.0053(2) 0.0023(2) 0.0114(2)
C(1) 0.038(3) 0.033(3) 0.037(3) 0.007(2) 0.004(2) 0.008(2)
C(2) 0.042(3) 0.040(3) 0.045(3) 0.009(2) 0.003(2) 0.009(2)
C(3) 0.042(3) 0.047(3) 0.044(3) 0.007(2) 0.003(2) 0.013(3)
C(4) 0.041(3) 0.044(3) 0.037(3) 0.002(2) 0.005(2) 0.005(2)
C(5) 0.047(3) 0.036(3) 0.042(3) 0.007(2) 0.014(2) 0.011(2)
C(6) 0.039(3) 0.040(3) 0.038(3) 0.009(2) 0.009(2) 0.012(2)
C(7) 0.057(4) 0.044(3) 0.073(4) 0.021(3) -0.001(3) 0.010(3)
C(8) 0.056(4) 0.062(4) 0.082(5) 0.016(3) -0.008(3) 0.023(4)
C(9) 0.066(4) 0.041(3) 0.059(4) 0.004(3) 0.007(3) 0.008(3)
C(10) 0.048(3) 0.041(3) 0.059(4) 0.014(3) 0.007(3) 0.021(3)
C(11) 0.037(3) 0.040(3) 0.037(3) 0.001(2) 0.004(2) 0.011(2)
C(12) 0.049(3) 0.041(3) 0.037(3) -0.001(2) 0.009(2) 0.009(2)
C(13) 0.052(4) 0.054(4) 0.049(3) -0.001(3) 0.021(3) 0.004(3)
C(14) 0.040(3) 0.059(4) 0.061(4) 0.008(3) 0.011(3) 0.010(3)
C(15) 0.039(3) 0.060(4) 0.050(3) 0.011(3) 0.002(3) 0.015(3)
C(16) 0.040(3) 0.043(3) 0.040(3) 0.004(2) 0.004(2) 0.011(2)
C(17) 0.069(4) 0.067(4) 0.041(3) 0.012(3) 0.013(3) 0.018(3)
C(18) 0.061(4) 0.087(5) 0.083(5) 0.035(4) 0.023(4) 0.018(4)
C(19) 0.062(4) 0.077(4) 0.036(3) 0.026(3) 0.008(3) 0.023(3)
C(20) 0.043(3) 0.035(3) 0.039(3) 0.011(2) 0.002(2) 0.006(2)
C(21) 0.042(3) 0.041(3) 0.051(3) 0.008(2) -0.001(2) 0.014(3)
C(22) 0.053(4) 0.037(3) 0.047(3) 0.008(3) -0.007(3) 0.005(3)
C(23) 0.060(4) 0.045(3) 0.047(3) 0.020(3) 0.004(3) 0.003(3)
C(24) 0.056(4) 0.054(4) 0.053(3) 0.022(3) 0.018(3) 0.013(3)
C(25) 0.043(3) 0.039(3) 0.052(3) 0.014(2) 0.011(3) 0.013(3)
C(26) 0.046(4) 0.058(4) 0.068(4) -0.007(3) 0.002(3) 0.009(3)
C(27) 0.082(5) 0.073(5) 0.049(4) 0.030(4) 0.014(3) 0.006(3)
C(28) 0.063(4) 0.055(4) 0.065(4) 0.003(3) 0.027(3) 0.011(3)

loop_
_geom_bond_atom_site_label_1
_geom_bond_atom_site_label_2
_geom_bond_distance
_geom_bond_site_symmetry_1
_geom_bond_site_symmetry_2
_geom_bond_publ_flag
I(1) C(4) 2.118(5) . . yes
As(1) C(1) 1.989(5) . . yes
As(1) C(11) 1.978(5) . . yes
As(1) C(20) 1.973(5) . . yes
C(1) C(2) 1.410(7) . . yes
C(1) C(6) 1.406(7) . . yes
C(2) C(3) 1.394(8) . . yes
C(2) C(7) 1.508(8) . . yes
C(3) C(4) 1.388(8) . . yes
C(3) C(8) 1.527(8) . . yes
C(4) C(5) 1.395(8) . . yes
C(5) C(6) 1.393(7) . . yes
C(5) C(9) 1.512(8) . . yes
C(6) C(10) 1.498(7) . . yes
C(7) H(1) 0.973 . . no
C(7) H(2) 0.952 . . no
C(7) H(3) 0.936 . . no
C(8) H(4) 0.955 . . no
C(8) H(5) 0.959 . . no
C(8) H(6) 0.939 . . no
C(9) H(7) 0.963 . . no
C(9) H(8) 0.966 . . no
C(9) H(9) 0.935 . . no
C(10) H(10) 0.968 . . no
C(10) H(11) 0.957 . . no
C(10) H(12) 0.949 . . no
C(11) C(12) 1.411(7) . . yes
C(11) C(16) 1.408(7) . . yes
C(12) C(13) 1.367(8) . . yes
C(12) C(17) 1.521(8) . . yes
C(13) C(14) 1.390(9) . . yes
C(13) H(13) 0.956 . . no
C(14) C(15) 1.353(8) . . yes
C(14) C(18) 1.522(9) . . yes
C(15) C(16) 1.392(8) . . yes
C(15) H(14) 0.966 . . no
C(16) C(19) 1.515(7) . . yes
C(17) H(15) 0.943 . . no
C(17) H(16) 0.972 . . no
C(17) H(17) 0.941 . . no
C(18) H(18) 0.945 . . no
C(18) H(19) 0.955 . . no
C(18) H(20) 0.956 . . no
C(19) H(21) 0.958 . . no
C(19) H(22) 0.955 . . no
C(19) H(23) 0.958 . . no
C(20) C(21) 1.405(7) . . yes
C(20) C(25) 1.399(7) . . yes
C(21) C(22) 1.390(8) . . yes
C(21) C(26) 1.532(8) . . yes
C(22) C(23) 1.381(9) . . yes
C(22) H(24) 0.962 . . no
C(23) C(24) 1.384(9) . . yes
C(23) C(27) 1.521(8) . . yes
C(24) C(25) 1.398(8) . . yes
C(24) H(25) 0.975 . . no
C(25) C(28) 1.499(9) . . yes
C(26) H(26) 0.963 . . no
C(26) H(27) 0.964 . . no
C(26) H(28) 0.939 . . no
C(27) H(29) 0.950 . . no
C(27) H(30) 0.954 . . no
C(27) H(31) 0.953 . . no
C(28) H(32) 0.970 . . no
C(28) H(33) 0.946 . . no
C(28) H(34) 0.951 . . no

loop_
_cod_related_entry_id
_cod_related_entry_database
_cod_related_entry_code
1 ChemSpider 21152567
